data_9016733
loop_
_publ_author_name
'Harlow, G. E.'

_publ_section_title
;
 The anorthoclase structures: The effects of temperature and composition
 Note: Or = 22.3, T = 23 C
;
_journal_name_full 'American Mineralogist'
_journal_page_first 975
_journal_page_last 996
_journal_volume 67
_journal_year 1982
_chemical_compound_source 'Mt Gibele, Pantelleria Islands, Italy'
_chemical_formula_sum 'Al Ca0.069 K0.224 Na0.71 O8 Si3'
_chemical_name_mineral Albite
_space_group_IT_number 2
_space_group_name_Hall '-C 1'
_space_group_name_H-M_alt 'C -1'
_symmetry_space_group_name_H-M 'C -1'
_cell_angle_alpha 92.11
_cell_angle_beta 116.32
_cell_angle_gamma 90.22
_cell_length_a 8.252
_cell_length_b 12.936
_cell_length_c 7.139
_cell_formula_units_Z 4
_cell_volume 682.434
_database_code_amcsd 0019654
_diffrn_ambient_temperature 296.15
_exptl_crystal_density_diffrn 2.599
_cod_data_source_file inputs/fixed/downloads/00/00024.cif
_cod_data_source_block 00024
_cod_original_formula_sum '(Al Si3) Na.71 K.224 Ca.069 O8'
_cod_database_code 9016733

loop_
_space_group_symop_operation_xyz
x,y,z
1/2+x,1/2+y,z
-x,-y,-z
1/2-x,1/2-y,-z

loop_
_atom_site_aniso_label
_atom_site_aniso_U_11
_atom_site_aniso_U_22
_atom_site_aniso_U_33
_atom_site_aniso_U_12
_atom_site_aniso_U_13
_atom_site_aniso_U_23
Al1 0.02355 0.01608 0.01429 0.00000 0.01126 0.00209
Si1 0.02355 0.01608 0.01429 0.00000 0.01126 0.00209
Al2 0.02272 0.01354 0.01367 0.00533 0.01054 0.00335
Si2 0.02272 0.01354 0.01367 0.00533 0.01054 0.00335
Al3 0.02216 0.01100 0.01739 0.00242 0.01054 0.00209
Si3 0.02216 0.01100 0.01739 0.00242 0.01054 0.00209
Al4 0.02327 0.01100 0.01677 0.00339 0.01078 0.00251
Si4 0.02327 0.01100 0.01677 0.00339 0.01078 0.00251
O1 0.04155 0.02962 0.02257 0.00581 0.01820 0.00502
O2 0.03241 0.01608 0.02857 0.00242 0.01245 0.00335
O3 0.03546 0.03723 0.03665 0.00048 0.02299 0.00460
O4 0.03241 0.03723 0.03541 0.00678 0.02084 0.00167
O5 0.03186 0.02285 0.02837 0.00048 0.01509 -0.00042
O6 0.03213 0.02031 0.02650 0.00436 0.01054 0.00251
O7 0.03490 0.02454 0.02174 0.00436 0.01054 0.00460
O8 0.03213 0.02454 0.02381 0.00242 0.00910 0.00042

loop_
_atom_site_label
_atom_site_fract_x
_atom_site_fract_y
_atom_site_fract_z
_atom_site_occupancy
Al1 0.00850 0.17110 0.21850 0.25000
Si1 0.00850 0.17110 0.21850 0.75000
Al2 0.00600 0.81640 0.22710 0.25000
Si2 0.00600 0.81640 0.22710 0.75000
Al3 0.69330 0.11150 0.32890 0.25000
Si3 0.69330 0.11150 0.32890 0.75000
Al4 0.69040 0.87980 0.34960 0.25000
Si4 0.69040 0.87980 0.34960 0.75000
Na 0.27430 0.00330 0.13530 0.71000
K 0.27430 0.00330 0.13530 0.22400
Ca 0.27430 0.00330 0.13530 0.06900
O1 0.00330 0.13770 0.99070 1.00000
O2 0.59940 0.99450 0.28020 1.00000
O3 0.82190 0.11940 0.20920 1.00000
O4 0.82120 0.85310 0.23810 1.00000
O5 0.02070 0.29640 0.26880 1.00000
O6 0.02270 0.68990 0.23120 1.00000
O7 0.19160 0.11710 0.39430 1.00000
O8 0.18810 0.87010 0.41910 1.00000

loop_
_cod_related_entry_id
_cod_related_entry_database
_cod_related_entry_code
1 AMCSD 0019654
